data_7031392
loop_
_publ_author_name
'Bhattacharya, Sagarika'
'Sasmal, Sujit'
'Carrella, Luca'
'Rentschler, Eva'
'Mohanta, Sasankasekhar'

_publ_section_title
;
 Syntheses, crystal structures and magnetic properties of a series of
 \m-phenoxo-\m1,1-carboxylato-\m1,3-carboxylato trinickel(ii) compounds.
;
_journal_issue 31
_journal_name_full 'Dalton transactions (Cambridge, England : 2003)'
_journal_page_first 12065
_journal_page_last 12076
_journal_paper_doi 10.1039/c4dt00862f
_journal_volume 43
_journal_year 2014
_chemical_formula_moiety 'C54 H54 N4 Ni3 O12,3(C H2 Cl2)'
_chemical_formula_sum 'C57 H60 Cl6 N4 Ni3 O12'
_chemical_formula_weight 1381.92
_chemical_name_systematic
;
 ?
;
_space_group_crystal_system monoclinic
_space_group_IT_number 14
_space_group_name_Hall '-P 2yn'
_space_group_name_H-M_alt 'P 1 21/n 1'
_symmetry_space_group_name_Hall '-P 2yn'
_symmetry_space_group_name_H-M 'P 1 21/n 1'
_atom_sites_solution_hydrogens mixed
_audit_creation_date 2014-05-27
_audit_creation_method
;
Olex2 1.2-beta
(compiled 2014.03.20 svn.r2914 for OlexSys, GUI svn.r4816)
;
_cell_angle_alpha 90
_cell_angle_beta 109.934(4)
_cell_angle_gamma 90
_cell_formula_units_Z 2
_cell_length_a 10.9987(16)
_cell_length_b 19.977(3)
_cell_length_c 15.049(2)
_cell_measurement_reflns_used 5140
_cell_measurement_temperature 296(2)
_cell_measurement_theta_max 22.94
_cell_measurement_theta_min 2.22
_cell_volume 3108.5(8)
_computing_cell_refinement 'Bruker SAINT'
_computing_data_collection 'Bruker APEX2'
_computing_data_reduction 'Bruker SAINT'
_computing_molecular_graphics 'Bruker SHELXTL'
_computing_publication_material 'Bruker SHELXTL'
_diffrn_ambient_temperature 296
_diffrn_detector_area_resol_mean 7.9
_diffrn_measured_fraction_theta_full 0.999
_diffrn_measured_fraction_theta_max 0.997
_diffrn_measurement_device_type 'Bruker APEX-II CCD'
_diffrn_measurement_method '\f and \w scans'
_diffrn_radiation_monochromator graphite
_diffrn_radiation_source 'fine-focus sealed tube'
_diffrn_radiation_type MoK\a
_diffrn_radiation_wavelength 0.71073
_diffrn_reflns_av_R_equivalents 0.0808
_diffrn_reflns_av_unetI/netI 0.0483
_diffrn_reflns_Laue_measured_fraction_full 0.999
_diffrn_reflns_Laue_measured_fraction_max 0.997
_diffrn_reflns_limit_h_max 13
_diffrn_reflns_limit_h_min -13
_diffrn_reflns_limit_k_max 22
_diffrn_reflns_limit_k_min -24
_diffrn_reflns_limit_l_max 18
_diffrn_reflns_limit_l_min -18
_diffrn_reflns_number 37221
_diffrn_reflns_point_group_measured_fraction_full 0.999
_diffrn_reflns_point_group_measured_fraction_max 0.997
_diffrn_reflns_theta_full 25.242
_diffrn_reflns_theta_max 25.841
_diffrn_reflns_theta_min 1.764
_exptl_absorpt_coefficient_mu 1.219
_exptl_absorpt_correction_T_max 0.8216
_exptl_absorpt_correction_T_min 0.7882
_exptl_absorpt_correction_type multi-scan
_exptl_absorpt_process_details 'SADABS (Sheldrick 2008)'
_exptl_crystal_colour green
_exptl_crystal_density_diffrn 1.476
_exptl_crystal_density_method 'not measured'
_exptl_crystal_description block
_exptl_crystal_F_000 1424
_exptl_crystal_size_max 0.22
_exptl_crystal_size_mid 0.2
_exptl_crystal_size_min 0.18
_refine_diff_density_max 0.711
_refine_diff_density_min -0.765
_refine_diff_density_rms 0.069
_refine_ls_extinction_method none
_refine_ls_goodness_of_fit_ref 1.018
_refine_ls_hydrogen_treatment constr
_refine_ls_matrix_type full
_refine_ls_number_parameters 409
_refine_ls_number_reflns 5991
_refine_ls_number_restraints 22
_refine_ls_restrained_S_all 1.017
_refine_ls_R_factor_all 0.0869
_refine_ls_R_factor_gt 0.0509
_refine_ls_shift/su_max 0.001
_refine_ls_shift/su_mean 0.000
_refine_ls_structure_factor_coef Fsqd
_refine_ls_weighting_details 'w=1/[\s^2^(Fo^2^)+(0.0810P)^2^+1.8460P] where P=(Fo^2^+2Fc^2^)/3'
_refine_ls_weighting_scheme calc
_refine_ls_wR_factor_gt 0.1353
_refine_ls_wR_factor_ref 0.1567
_reflns_Friedel_coverage 0.000
_reflns_number_gt 4034
_reflns_number_total 5991
_reflns_threshold_expression 'I > 2\s(I)'
_cod_data_source_file c4dt00862f2.cif
_cod_data_source_block added_by_encifer
_cod_depositor_comments 'Adding full bibliography for 7031386--7031393.cif.'
_cod_database_code 7031392
_shelxl_version_number 2014-1
_shelx_space_group_comment
;
The symmetry employed for this shelxl refinement is uniquely defined
by the following loop, which should always be used as a source of
symmetry information in preference to the above space-group names.
They are only intended as comments.
;
_shelx_estimated_absorpt_t_max 0.810
_shelx_estimated_absorpt_t_min 0.775
_olex2_refinement_description
;
1. Fixed Uiso
 At 1.2 times of:
  All C(H) groups, All C(H,H) groups, All C(H,H,H,H) groups
2. Restrained distances
 Cl5-Cl3
 1.54 with sigma of 0.02
 C9A-C8 \\sim C9B-C8
 with sigma of 0.02
 N2A-C9A \\sim N2B-C9B
 with sigma of 0.02
 N2B-C13A \\sim N2B-C10B \\sim N2A-C13B \\sim N2A-C10A
 with sigma of 0.02
 O6A-C12B \\sim O6B-C12A \\sim O6B-C11B \\sim O6A-C11A
 with sigma of 0.02
 C13B-C12B \\sim C13A-C12A \\sim C11B-C10B \\sim C11A-C10A
 with sigma of 0.02
 C30-Cl4 \\sim C30-Cl5
 with sigma of 0.02
3. Uiso/Uaniso restraints and constraints
Uanis(N2A) = Uanis(N2B)
Uanis(O6A) = Uanis(O6B)
Uanis(C10B) = Uanis(C10A)
Uanis(C13B) = Uanis(C13A)
Uanis(C12B) = Uanis(C12A)
Uanis(C11B) = Uanis(C11A)
Uiso(Cl5) = Uiso(Cl4)
4. Others
 Fixed Sof: H8AA(0.5) H8AB(0.5) H8BC(0.5) H8BD(0.5) C10B(0.5) H10A(0.5)
 H10B(0.5) C11B(0.5) H11A(0.5) H11B(0.5) C12B(0.5) H12A(0.5) H12B(0.5)
 C13B(0.5) H13A(0.5) H13B(0.5) C9A(0.5) H9AA(0.5) H9AB(0.5) C9B(0.5) H9BA(0.5)
 H9BB(0.5) N2A(0.5) O6B(0.5) Cl3(0.7) Cl5(0.15) C13A(0.5) H13C(0.5) H13D(0.5)
 C10A(0.5) H10C(0.5) H10D(0.5) C12A(0.5) H12C(0.5) H12D(0.5) C11A(0.5)
 H11C(0.5) H11D(0.5) O6A(0.5) N2B(0.5) Cl4(0.15) C29(0.35) H29A(0.35)
 H29B(0.35) C30(0.15) H30A(0.15) H30B(0.15)
5.a Riding coordinates:
 C8(H8AA,H8AB,H8BC,H8BD), C9A(H9AA,H9AB), C9B(H9BA,H9BB), C29(H29A,H29B),
 C30(H30A,H30B)
5.b Secondary CH2 refined with riding coordinates:
 C10B(H10A,H10B), C11B(H11A,H11B), C12B(H12A,H12B), C13B(H13A,H13B), C28(H28A,
 H28B), C13A(H13C,H13D), C10A(H10C,H10D), C12A(H12C,H12D), C11A(H11C,H11D)
5.c Aromatic/amide H refined with riding coordinates:
 C2(H2), C3(H3), C4(H4), C5(H5), C7(H7), C16(H16), C17(H17), C18(H18),
 C19(H19), C20(H20), C23(H23), C24(H24), C25(H25), C26(H26), C27(H27)
;

loop_
_space_group_symop_operation_xyz
'x, y, z'
'-x+1/2, y+1/2, -z+1/2'
'-x, -y, -z'
'x-1/2, -y-1/2, z-1/2'

loop_
_atom_site_label
_atom_site_type_symbol
_atom_site_fract_x
_atom_site_fract_y
_atom_site_fract_z
_atom_site_U_iso_or_equiv
_atom_site_adp_type
_atom_site_occupancy
_atom_site_site_symmetry_order
_atom_site_calc_flag
_atom_site_refinement_flags_posn
_atom_site_refinement_flags_adp
_atom_site_refinement_flags_occupancy
_atom_site_disorder_assembly
_atom_site_disorder_group
C1 C 0.2252(4) 0.93639(17) 0.4508(3) 0.0462(9) Uani 1 1 d . . . . .
C2 C 0.2229(4) 0.9156(2) 0.3612(3) 0.0581(11) Uani 1 1 d . . . . .
H2 H 0.2917 0.9263 0.3411 0.070 Uiso 1 1 calc R . . . .
C3 C 0.1202(5) 0.8795(2) 0.3027(4) 0.0753(14) Uani 1 1 d . . . . .
H3 H 0.1207 0.8666 0.2434 0.090 Uiso 1 1 calc R . . . .
C4 C 0.0168(5) 0.8620(3) 0.3296(4) 0.0869(16) Uani 1 1 d . . . . .
H4 H -0.0498 0.8355 0.2909 0.104 Uiso 1 1 calc R . . . .
C5 C 0.0146(5) 0.8844(3) 0.4138(4) 0.0804(15) Uani 1 1 d . . . . .
H5 H -0.0575 0.8751 0.4307 0.096 Uiso 1 1 calc R . . . .
C6 C 0.1167(4) 0.9213(2) 0.4769(3) 0.0561(10) Uani 1 1 d . . . . .
C7 C 0.1018(5) 0.9398(2) 0.5648(4) 0.0651(12) Uani 1 1 d . . . . .
H7 H 0.0212 0.9322 0.5702 0.078 Uiso 1 1 calc R . . . .
C8 C 0.1610(6) 0.9789(3) 0.7236(4) 0.0833(16) Uani 1 1 d . . . . .
H8AA_a H 0.0858 0.9534 0.7230 0.100 Uiso 0.5 1 d R . . A 1
H8AB_a H 0.1449 1.0262 0.7289 0.100 Uiso 0.5 1 d R . . A 1
H8BC_b H 0.1708 0.9379 0.7598 0.100 Uiso 0.5 1 d R . . B 2
H8BD_b H 0.0728 0.9949 0.7070 0.100 Uiso 0.5 1 d R . . B 2
C10B_b C 0.4429(15) 0.9578(9) 0.8667(11) 0.082(4) Uani 0.5 1 d . . . C 2
H10A_b H 0.4212 0.9647 0.9233 0.098 Uiso 0.5 1 calc R . . C 2
H10B_b H 0.4088 0.9148 0.8393 0.098 Uiso 0.5 1 calc R . . C 2
C11B_b C 0.5853(15) 0.9608(9) 0.8887(16) 0.098(5) Uani 0.5 1 d . . . C 2
H11A_b H 0.6250 0.9253 0.9332 0.118 Uiso 0.5 1 calc R . . C 2
H11B_b H 0.6034 0.9517 0.8311 0.118 Uiso 0.5 1 calc R . . C 2
C12B_a C 0.5353(17) 1.0858(12) 0.8503(16) 0.106(6) Uani 0.5 1 d . . . D 1
H12A_a H 0.5511 1.0855 0.7907 0.127 Uiso 0.5 1 calc R . . D 1
H12B_a H 0.5363 1.1320 0.8703 0.127 Uiso 0.5 1 calc R . . D 1
C13B_a C 0.4041(14) 1.0570(6) 0.8349(9) 0.072(3) Uani 0.5 1 d . . . D 1
H13A_a H 0.3873 1.0565 0.8941 0.086 Uiso 0.5 1 calc R . . D 1
H13B_a H 0.3387 1.0845 0.7903 0.086 Uiso 0.5 1 calc R . . D 1
C14 C 0.5554(4) 0.90928(19) 0.6687(3) 0.0512(10) Uani 1 1 d . . . . .
C15 C 0.6719(4) 0.8672(2) 0.6939(3) 0.0534(10) Uani 1 1 d . . . . .
C16 C 0.7788(4) 0.8866(2) 0.6716(4) 0.0705(13) Uani 1 1 d . . . . .
H16 H 0.7780 0.9273 0.6413 0.085 Uiso 1 1 calc R . . . .
C17 C 0.8865(5) 0.8460(3) 0.6939(4) 0.0949(19) Uani 1 1 d . . . . .
H17 H 0.9570 0.8588 0.6771 0.114 Uiso 1 1 calc R . . . .
C18 C 0.8899(6) 0.7869(3) 0.7409(5) 0.101(2) Uani 1 1 d . . . . .
H18 H 0.9628 0.7598 0.7564 0.121 Uiso 1 1 calc R . . . .
C19 C 0.7852(6) 0.7679(3) 0.7651(5) 0.104(2) Uani 1 1 d . . . . .
H19 H 0.7878 0.7282 0.7978 0.125 Uiso 1 1 calc R . . . .
C20 C 0.6765(5) 0.8077(3) 0.7409(4) 0.0804(15) Uani 1 1 d . . . . .
H20 H 0.6054 0.7942 0.7566 0.097 Uiso 1 1 calc R . . . .
C21 C 0.3944(4) 1.11711(19) 0.5749(3) 0.0470(9) Uani 1 1 d . . . . .
C22 C 0.3622(4) 1.19051(19) 0.5663(3) 0.0531(10) Uani 1 1 d . . . . .
C23 C 0.4120(6) 1.2313(2) 0.5133(4) 0.0864(16) Uani 1 1 d . . . . .
H23 H 0.4672 1.2142 0.4840 0.104 Uiso 1 1 calc R . . . .
C24 C 0.3778(8) 1.2991(3) 0.5043(5) 0.120(3) Uani 1 1 d . . . . .
H24 H 0.4097 1.3274 0.4684 0.145 Uiso 1 1 calc R . . . .
C25 C 0.2968(8) 1.3236(3) 0.5490(5) 0.116(3) Uani 1 1 d . . . . .
H25 H 0.2744 1.3687 0.5431 0.139 Uiso 1 1 calc R . . . .
C26 C 0.2497(6) 1.2835(3) 0.6006(5) 0.100(2) Uani 1 1 d . . . . .
H26 H 0.1944 1.3008 0.6298 0.120 Uiso 1 1 calc R . . . .
C27 C 0.2827(5) 1.2174(2) 0.6107(4) 0.0745(14) Uani 1 1 d . . . . .
H27 H 0.2510 1.1901 0.6480 0.089 Uiso 1 1 calc R . . . .
C28 C 0.2524(8) 0.7627(3) 0.5629(6) 0.138(3) Uani 1 1 d . . . . .
H28A H 0.2008 0.7778 0.5001 0.165 Uiso 1 1 calc R . . . .
H28B H 0.3230 0.7941 0.5886 0.165 Uiso 1 1 calc R . . . .
C9A_a C 0.2731(10) 0.9581(5) 0.8008(7) 0.073(3) Uani 0.5 1 d . . . D 1
H9AA_a H 0.2605 0.9702 0.8595 0.088 Uiso 0.5 1 d R . . D 1
H9AB_a H 0.2807 0.9099 0.7976 0.088 Uiso 0.5 1 d R . . D 1
C9B_b C 0.2491(10) 1.0284(6) 0.7800(8) 0.084(3) Uani 0.5 1 d . . . C 2
H9BA_b H 0.2268 1.0714 0.7488 0.101 Uiso 0.5 1 d R . . C 2
H9BB_b H 0.2399 1.0306 0.8418 0.101 Uiso 0.5 1 d R . . C 2
Cl1 Cl 0.3126(4) 0.68671(14) 0.5555(3) 0.2149(14) Uani 1 1 d . . . . .
Cl2 Cl 0.1605(5) 0.76143(16) 0.6321(4) 0.280(2) Uani 1 1 d . . . . .
N1 N 0.1885(4) 0.96588(18) 0.6367(3) 0.0588(9) Uani 1 1 d . . . . .
N2A_a N 0.3968(12) 0.9873(5) 0.7974(12) 0.060(2) Uani 0.5 1 d . . . D 1
Ni1 Ni 0.36822(5) 0.98478(2) 0.64646(3) 0.04719(18) Uani 1 1 d . . . . .
Ni2 Ni 0.5000 1.0000 0.5000 0.0408(2) Uani 1 2 d S T P . .
O1 O 0.3245(3) 0.97064(13) 0.50632(18) 0.0479(6) Uani 1 1 d . . . . .
O6B_b O 0.645(3) 1.0225(8) 0.927(2) 0.118(5) Uani 0.5 1 d . . . C 2
O3 O 0.4524(3) 0.88744(14) 0.6762(2) 0.0616(8) Uani 1 1 d . . . . .
O2 O 0.5611(3) 0.97102(12) 0.64500(17) 0.0476(6) Uani 1 1 d . . . . .
O4 O 0.3456(3) 1.08335(14) 0.6252(2) 0.0579(7) Uani 1 1 d . . . . .
O5 O 0.5351(3) 0.90531(12) 0.46820(18) 0.0492(6) Uani 1 1 d . . . . .
Cl3_a Cl 0.0008(6) 1.0247(3) 0.9101(4) 0.183(2) Uani 0.7 1 d D . . E 1
Cl5 Cl -0.051(2) 0.9555(9) 0.8950(18) 0.190(8) Uiso 0.15 1 d D . . F -2
C13A_b C 0.4620(14) 1.0767(6) 0.8325(9) 0.072(3) Uani 0.5 1 d . . . C 2
H13C_b H 0.4292 1.1114 0.7852 0.086 Uiso 0.5 1 calc R . . C 2
H13D_b H 0.4456 1.0908 0.8891 0.086 Uiso 0.5 1 calc R . . C 2
C10A_a C 0.5074(14) 0.9514(9) 0.8668(11) 0.082(4) Uani 0.5 1 d . . . D 1
H10C_a H 0.5119 0.9068 0.8423 0.098 Uiso 0.5 1 calc R . . D 1
H10D_a H 0.4887 0.9461 0.9249 0.098 Uiso 0.5 1 calc R . . D 1
C12A_b C 0.6030(16) 1.0705(11) 0.8544(16) 0.106(6) Uani 0.5 1 d . . . C 2
H12C_b H 0.6220 1.0559 0.7990 0.127 Uiso 0.5 1 calc R . . C 2
H12D_b H 0.6455 1.1131 0.8752 0.127 Uiso 0.5 1 calc R . . C 2
C11A_a C 0.6381(17) 0.9832(8) 0.8906(17) 0.098(5) Uani 0.5 1 d . . . D 1
H11C_a H 0.7001 0.9583 0.9414 0.118 Uiso 0.5 1 calc R . . D 1
H11D_a H 0.6656 0.9812 0.8359 0.118 Uiso 0.5 1 calc R . . D 1
O6A_a O 0.637(3) 1.0507(8) 0.919(2) 0.118(5) Uani 0.5 1 d . . . D 1
N2B_b N 0.3900(12) 1.0133(4) 0.7971(12) 0.060(2) Uani 0.5 1 d . . . C 2
Cl4 Cl -0.004(4) 1.0129(18) 1.088(2) 0.190(8) Uiso 0.15 1 d . . . F -2
C29_a C -0.043(3) 0.9600(16) 0.967(3) 0.157(10) Uiso 0.35 1 d . . . E 1
H29A_a H -0.0013 0.9195 0.9583 0.188 Uiso 0.35 1 d R . . E 1
H29B_a H -0.1345 0.9536 0.9408 0.188 Uiso 0.35 1 d R . . E 1
C30 C -0.022(6) 1.029(3) 0.968(3) 0.124(18) Uiso 0.15 1 d . . . F -2
H30A H 0.0569 1.0483 0.9648 0.149 Uiso 0.15 1 d R . . F -2
H30B H -0.0917 1.0603 0.9405 0.149 Uiso 0.15 1 d R . . F -2

loop_
_atom_site_aniso_label
_atom_site_aniso_U_11
_atom_site_aniso_U_22
_atom_site_aniso_U_33
_atom_site_aniso_U_23
_atom_site_aniso_U_13
_atom_site_aniso_U_12
C1 0.043(2) 0.0392(19) 0.052(2) -0.0009(16) 0.0105(19) 0.0015(16)
C2 0.059(3) 0.057(2) 0.055(3) -0.008(2) 0.016(2) -0.003(2)
C3 0.072(3) 0.076(3) 0.064(3) -0.021(3) 0.006(3) 0.002(3)
C4 0.061(3) 0.094(4) 0.089(4) -0.027(3) 0.005(3) -0.018(3)
C5 0.049(3) 0.088(4) 0.095(4) -0.014(3) 0.013(3) -0.019(3)
C6 0.044(2) 0.058(2) 0.064(3) -0.001(2) 0.016(2) -0.0049(19)
C7 0.051(3) 0.069(3) 0.084(3) 0.001(2) 0.035(3) -0.007(2)
C8 0.086(4) 0.102(4) 0.084(4) -0.019(3) 0.057(3) -0.021(3)
C10B_b 0.128(15) 0.089(5) 0.049(4) -0.008(3) 0.056(8) -0.033(9)
C11B_b 0.085(13) 0.090(12) 0.089(5) -0.040(8) -0.011(9) -0.006(7)
C12B_a 0.124(17) 0.118(11) 0.092(6) -0.042(7) 0.059(13) -0.058(13)
C13B_a 0.114(11) 0.055(7) 0.060(4) 0.000(4) 0.048(6) -0.004(6)
C14 0.065(3) 0.052(2) 0.039(2) 0.0045(17) 0.021(2) -0.002(2)
C15 0.054(3) 0.055(2) 0.046(2) 0.0097(18) 0.009(2) -0.0004(19)
C16 0.056(3) 0.065(3) 0.087(4) 0.025(2) 0.020(3) 0.001(2)
C17 0.056(3) 0.092(4) 0.133(5) 0.042(4) 0.027(3) 0.006(3)
C18 0.066(4) 0.078(4) 0.148(6) 0.038(4) 0.021(4) 0.019(3)
C19 0.078(4) 0.083(4) 0.138(6) 0.056(4) 0.020(4) 0.010(3)
C20 0.064(3) 0.081(3) 0.092(4) 0.040(3) 0.022(3) 0.002(3)
C21 0.048(2) 0.046(2) 0.044(2) -0.0075(16) 0.0115(19) -0.0057(18)
C22 0.056(3) 0.045(2) 0.050(2) -0.0065(17) 0.008(2) 0.0005(18)
C23 0.134(5) 0.052(3) 0.079(4) 0.008(2) 0.044(3) 0.006(3)
C24 0.212(8) 0.055(3) 0.100(5) 0.025(3) 0.060(5) 0.018(4)
C25 0.150(7) 0.065(4) 0.111(5) 0.001(4) 0.015(5) 0.042(4)
C26 0.088(4) 0.070(4) 0.134(6) -0.016(4) 0.027(4) 0.019(3)
C27 0.065(3) 0.055(3) 0.106(4) -0.021(3) 0.032(3) 0.001(2)
C28 0.176(8) 0.093(5) 0.173(8) 0.030(5) 0.098(6) 0.012(5)
C9A_a 0.101(8) 0.077(6) 0.060(6) 0.005(5) 0.051(6) -0.014(6)
C9B_b 0.095(8) 0.092(8) 0.083(7) -0.009(6) 0.054(7) 0.000(6)
Cl1 0.295(4) 0.1195(18) 0.291(4) 0.009(2) 0.179(3) 0.024(2)
Cl2 0.416(6) 0.146(2) 0.434(6) 0.068(3) 0.349(5) 0.055(3)
N1 0.063(2) 0.059(2) 0.066(2) -0.0020(18) 0.038(2) -0.0084(18)
N2A_a 0.086(3) 0.049(7) 0.053(3) -0.020(6) 0.034(2) -0.004(5)
Ni1 0.0546(4) 0.0482(3) 0.0455(3) -0.0024(2) 0.0259(3) -0.0067(2)
Ni2 0.0464(4) 0.0412(4) 0.0389(4) -0.0001(3) 0.0197(3) -0.0044(3)
O1 0.0487(16) 0.0535(15) 0.0461(15) -0.0059(12) 0.0221(13) -0.0108(12)
O6B_b 0.120(5) 0.147(14) 0.075(5) -0.041(11) 0.015(4) -0.010(11)
O3 0.0621(19) 0.0631(17) 0.0665(19) 0.0128(14) 0.0310(16) -0.0033(15)
O2 0.0568(17) 0.0461(14) 0.0401(14) 0.0026(11) 0.0166(13) -0.0030(12)
O4 0.074(2) 0.0492(15) 0.0640(18) -0.0075(13) 0.0406(16) -0.0063(14)
O5 0.0576(17) 0.0426(14) 0.0529(16) 0.0015(11) 0.0260(14) -0.0011(12)
Cl3_a 0.240(5) 0.169(4) 0.185(4) 0.054(4) 0.131(4) 0.041(4)
C13A_b 0.114(11) 0.055(7) 0.060(4) 0.000(4) 0.048(6) -0.004(6)
C10A_a 0.128(15) 0.089(5) 0.049(4) -0.008(3) 0.056(8) -0.033(9)
C12A_b 0.124(17) 0.118(11) 0.092(6) -0.042(7) 0.059(13) -0.058(13)
C11A_a 0.085(13) 0.090(12) 0.089(5) -0.040(8) -0.011(9) -0.006(7)
O6A_a 0.120(5) 0.147(14) 0.075(5) -0.041(11) 0.015(4) -0.010(11)
N2B_b 0.086(3) 0.049(7) 0.053(3) -0.020(6) 0.034(2) -0.004(5)

loop_
_atom_type_symbol
_atom_type_description
_atom_type_scat_dispersion_real
_atom_type_scat_dispersion_imag
_atom_type_scat_source
C C 0.0033 0.0016 'International Tables Vol C Tables 4.2.6.8 and 6.1.1.4'
H H 0.0000 0.0000 'International Tables Vol C Tables 4.2.6.8 and 6.1.1.4'
Cl Cl 0.1484 0.1585 'International Tables Vol C Tables 4.2.6.8 and 6.1.1.4'
N N 0.0061 0.0033 'International Tables Vol C Tables 4.2.6.8 and 6.1.1.4'
Ni Ni 0.3393 1.1124 'International Tables Vol C Tables 4.2.6.8 and 6.1.1.4'
O O 0.0106 0.0060 'International Tables Vol C Tables 4.2.6.8 and 6.1.1.4'

loop_
_geom_angle_atom_site_label_1
_geom_angle_atom_site_label_2
_geom_angle_atom_site_label_3
_geom_angle
_geom_angle_site_symmetry_1
_geom_angle_site_symmetry_3
C2 C1 C6 117.7(4) . .
O1 C1 C2 120.1(4) . .
O1 C1 C6 122.1(4) . .
C1 C2 H2 119.6 . .
C3 C2 C1 120.8(4) . .
C3 C2 H2 119.6 . .
C2 C3 H3 119.1 . .
C4 C3 C2 121.7(5) . .
C4 C3 H3 119.1 . .
C3 C4 H4 120.9 . .
C5 C4 C3 118.2(5) . .
C5 C4 H4 120.9 . .
C4 C5 H5 118.6 . .
C4 C5 C6 122.7(5) . .
C6 C5 H5 118.6 . .
C1 C6 C7 125.1(4) . .
C5 C6 C1 118.7(4) . .
C5 C6 C7 116.2(4) . .
C6 C7 H7 116.7 . .
N1 C7 C6 126.5(4) . .
N1 C7 H7 116.7 . .
H8AA_a C8 H8AB_a 109.5 . .
H8BC_b C8 H8BD_b 109.4 . .
C9A_a C8 H8AA_a 110.4 . .
C9A_a C8 H8AB_a 110.2 . .
C9A_a C8 N1 106.8(5) . .
C9B_b C8 H8BC_b 109.0 . .
C9B_b C8 H8BD_b 109.8 . .
C9B_b C8 N1 110.3(5) . .
N1 C8 H8AA_a 109.6 . .
N1 C8 H8AB_a 110.3 . .
N1 C8 H8BC_b 109.5 . .
N1 C8 H8BD_b 108.8 . .
H10A_b C10B_b H10B_b 108.9 . .
C11B_b C10B_b H10A_b 110.8 . .
C11B_b C10B_b H10B_b 110.8 . .
C11B_b C10B_b N2B_b 104.7(13) . .
N2B_b C10B_b H10A_b 110.8 . .
N2B_b C10B_b H10B_b 110.8 . .
C10B_b C11B_b H11A_b 108.4 . .
C10B_b C11B_b H11B_b 108.4 . .
H11A_b C11B_b H11B_b 107.4 . .
O6B_b C11B_b C10B_b 116(2) . .
O6B_b C11B_b H11A_b 108.4 . .
O6B_b C11B_b H11B_b 108.4 . .
H12A_a C12B_a H12B_a 107.7 . .
C13B_a C12B_a H12A_a 108.8 . .
C13B_a C12B_a H12B_a 108.8 . .
O6A_a C12B_a H12A_a 108.8 . .
O6A_a C12B_a H12B_a 108.8 . .
O6A_a C12B_a C13B_a 114(2) . .
C12B_a C13B_a H13A_a 109.7 . .
C12B_a C13B_a H13B_a 109.7 . .
H13A_a C13B_a H13B_a 108.2 . .
N2A_a C13B_a C12B_a 110.0(14) . .
N2A_a C13B_a H13A_a 109.7 . .
N2A_a C13B_a H13B_a 109.7 . .
C15 C14 Ni1 173.0(3) . .
O3 C14 C15 120.8(4) . .
O3 C14 Ni1 59.3(2) . .
O3 C14 O2 119.1(4) . .
O2 C14 C15 119.9(4) . .
O2 C14 Ni1 59.9(2) . .
C16 C15 C14 121.0(4) . .
C20 C15 C14 120.2(4) . .
C20 C15 C16 118.8(4) . .
C15 C16 H16 119.8 . .
C17 C16 C15 120.4(4) . .
C17 C16 H16 119.8 . .
C16 C17 H17 119.9 . .
C18 C17 C16 120.1(5) . .
C18 C17 H17 119.9 . .
C17 C18 H18 120.1 . .
C17 C18 C19 119.8(5) . .
C19 C18 H18 120.1 . .
C18 C19 H19 119.9 . .
C18 C19 C20 120.1(5) . .
C20 C19 H19 119.9 . .
C15 C20 C19 120.7(5) . .
C15 C20 H20 119.7 . .
C19 C20 H20 119.7 . .
O4 C21 C22 115.9(4) . .
O5 C21 C22 118.3(4) 3_676 .
O5 C21 O4 125.8(4) 3_676 .
C23 C22 C21 119.9(4) . .
C27 C22 C21 120.6(4) . .
C27 C22 C23 119.6(4) . .
C22 C23 H23 120.6 . .
C22 C23 C24 118.8(6) . .
C24 C23 H23 120.6 . .
C23 C24 H24 120.2 . .
C25 C24 C23 119.7(6) . .
C25 C24 H24 120.2 . .
C24 C25 H25 119.5 . .
C26 C25 C24 120.9(6) . .
C26 C25 H25 119.5 . .
C25 C26 H26 119.9 . .
C25 C26 C27 120.2(6) . .
C27 C26 H26 119.9 . .
C22 C27 H27 119.6 . .
C26 C27 C22 120.8(6) . .
C26 C27 H27 119.6 . .
H28A C28 H28B 108.0 . .
Cl1 C28 H28A 109.4 . .
Cl1 C28 H28B 109.4 . .
Cl1 C28 Cl2 111.3(4) . .
Cl2 C28 H28A 109.4 . .
Cl2 C28 H28B 109.4 . .
C8 C9A_a H9AA_a 108.3 . .
C8 C9A_a H9AB_a 108.2 . .
C8 C9A_a N2A_a 113.5(9) . .
H9AA_a C9A_a H9AB_a 109.4 . .
N2A_a C9A_a H9AA_a 110.4 . .
N2A_a C9A_a H9AB_a 106.9 . .
C8 C9B_b H9BA_b 108.3 . .
C8 C9B_b H9BB_b 109.1 . .
C8 C9B_b N2B_b 114.1(8) . .
H9BA_b C9B_b H9BB_b 109.5 . .
N2B_b C9B_b H9BA_b 109.5 . .
N2B_b C9B_b H9BB_b 106.4 . .
C7 N1 C8 120.3(4) . .
C7 N1 Ni1 125.5(3) . .
C8 N1 Ni1 114.0(3) . .
C13B_a N2A_a C9A_a 106.4(10) . .
C13B_a N2A_a Ni1 112.6(10) . .
C9A_a N2A_a Ni1 102.5(8) . .
C10A_a N2A_a C13B_a 105.0(13) . .
C10A_a N2A_a C9A_a 108.8(10) . .
C10A_a N2A_a Ni1 120.7(9) . .
N1 Ni1 C14 131.27(14) . .
N1 Ni1 N2A_a 82.4(3) . .
N1 Ni1 O1 91.11(13) . .
N1 Ni1 O3 101.16(13) . .
N1 Ni1 O2 161.00(13) . .
N1 Ni1 O4 96.33(13) . .
N1 Ni1 N2B_b 83.4(3) . .
N2A_a Ni1 C14 93.2(3) . .
O1 Ni1 C14 86.95(12) . .
O1 Ni1 N2A_a 171.4(3) . .
O1 Ni1 O3 91.35(11) . .
O1 Ni1 O2 81.70(10) . .
O1 Ni1 N2B_b 170.4(3) . .
O3 Ni1 C14 30.39(11) . .
O3 Ni1 N2A_a 84.5(3) . .
O3 Ni1 O2 61.72(10) . .
O3 Ni1 N2B_b 97.4(3) . .
O2 Ni1 C14 31.35(11) . .
O2 Ni1 N2A_a 102.8(3) . .
O2 Ni1 N2B_b 105.9(3) . .
O4 Ni1 C14 132.32(13) . .
O4 Ni1 N2A_a 96.3(3) . .
O4 Ni1 O1 89.90(11) . .
O4 Ni1 O3 162.44(12) . .
O4 Ni1 O2 101.19(11) . .
O4 Ni1 N2B_b 83.0(3) . .
N2B_b Ni1 C14 102.6(3) . .
O1 Ni2 O1 180.0 3_676 .
O1 Ni2 O2 98.75(10) 3_676 .
O1 Ni2 O2 81.25(10) . .
O1 Ni2 O2 98.75(10) . 3_676
O1 Ni2 O2 81.25(10) 3_676 3_676
O2 Ni2 O2 180.0 3_676 .
O5 Ni2 O1 90.13(10) . .
O5 Ni2 O1 90.14(10) 3_676 3_676
O5 Ni2 O1 89.87(10) 3_676 .
O5 Ni2 O1 89.86(10) . 3_676
O5 Ni2 O2 88.24(10) 3_676 3_676
O5 Ni2 O2 91.76(10) 3_676 .
O5 Ni2 O2 91.76(10) . 3_676
O5 Ni2 O2 88.24(10) . .
O5 Ni2 O5 180.0 3_676 .
C1 O1 Ni1 125.9(2) . .
C1 O1 Ni2 135.2(2) . .
Ni1 O1 Ni2 96.65(11) . .
C12A_b O6B_b C11B_b 107(2) . .
C14 O3 Ni1 90.3(2) . .
C14 O2 Ni1 88.8(2) . .
C14 O2 Ni2 120.9(2) . .
Ni2 O2 Ni1 90.47(10) . .
C21 O4 Ni1 124.6(2) . .
C21 O5 Ni2 131.3(2) 3_676 .
C29_a Cl3_a C29_a 67.8(17) . 3_577
H13C_b C13A_b H13D_b 107.7 . .
C12A_b C13A_b H13C_b 108.9 . .
C12A_b C13A_b H13D_b 108.9 . .
C12A_b C13A_b N2B_b 113.3(12) . .
N2B_b C13A_b H13C_b 108.9 . .
N2B_b C13A_b H13D_b 108.9 . .
N2A_a C10A_a H10C_a 108.1 . .
N2A_a C10A_a H10D_a 108.1 . .
N2A_a C10A_a C11A_a 116.8(14) . .
H10C_a C10A_a H10D_a 107.3 . .
C11A_a C10A_a H10C_a 108.1 . .
C11A_a C10A_a H10D_a 108.1 . .
O6B_b C12A_b C13A_b 106(2) . .
O6B_b C12A_b H12C_b 110.5 . .
O6B_b C12A_b H12D_b 110.5 . .
C13A_b C12A_b H12C_b 110.5 . .
C13A_b C12A_b H12D_b 110.5 . .
H12C_b C12A_b H12D_b 108.7 . .
C10A_a C11A_a H11C_a 109.3 . .
C10A_a C11A_a H11D_a 109.3 . .
H11C_a C11A_a H11D_a 108.0 . .
O6A_a C11A_a C10A_a 112(2) . .
O6A_a C11A_a H11C_a 109.3 . .
O6A_a C11A_a H11D_a 109.3 . .
C11A_a O6A_a C12B_a 110(2) . .
C10B_b N2B_b C9B_b 113.4(12) . .
C10B_b N2B_b Ni1 113.3(8) . .
C9B_b N2B_b Ni1 97.3(8) . .
C13A_b N2B_b C10B_b 110.3(13) . .
C13A_b N2B_b C9B_b 106.2(8) . .
C13A_b N2B_b Ni1 115.6(10) . .
Cl3_a C29_a Cl3_a 112.2(17) . 3_577
Cl3_a C29_a C29_a 54.7(17) 3_577 3_577
Cl3_a C29_a C29_a 57.5(17) . 3_577
Cl3_a C29_a H29A_a 109.1 3_577 .
Cl3_a C29_a H29A_a 109.6 . .
Cl3_a C29_a H29B_a 108.8 3_577 .
Cl3_a C29_a H29B_a 108.9 . .
C29_a C29_a H29A_a 126.5 3_577 .
C29_a C29_a H29B_a 125.4 3_577 .
H29A_a C29_a H29B_a 108.1 . .
Cl5 C30 H30A 106.3 . .
Cl5 C30 H30B 109.2 . .
Cl4 C30 Cl5 114(4) . .
Cl4 C30 H30A 109.0 . .
Cl4 C30 H30B 109.8 . .
H30A C30 H30B 107.8 . .

loop_
_geom_bond_atom_site_label_1
_geom_bond_atom_site_label_2
_geom_bond_distance
_geom_bond_site_symmetry_2
C1 C2 1.403(6) .
C1 C6 1.411(6) .
C1 O1 1.318(4) .
C2 H2 0.9300 .
C2 C3 1.376(6) .
C3 H3 0.9300 .
C3 C4 1.376(7) .
C4 H4 0.9300 .
C4 C5 1.353(7) .
C5 H5 0.9300 .
C5 C6 1.406(6) .
C6 C7 1.435(6) .
C7 H7 0.9300 .
C7 N1 1.284(6) .
C8 H8AA_a 0.9703 .
C8 H8AB_a 0.9698 .
C8 H8BC_b 0.9704 .
C8 H8BD_b 0.9699 .
C8 C9A_a 1.438(11) .
C8 C9B_b 1.441(11) .
C8 N1 1.463(6) .
C10B_b H10A_b 0.9700 .
C10B_b H10B_b 0.9700 .
C10B_b C11B_b 1.488(14) .
C10B_b N2B_b 1.500(13) .
C11B_b H11A_b 0.9700 .
C11B_b H11B_b 0.9700 .
C11B_b O6B_b 1.424(14) .
C12B_a H12A_a 0.9700 .
C12B_a H12B_a 0.9700 .
C12B_a C13B_a 1.496(14) .
C12B_a O6A_a 1.417(15) .
C13B_a H13A_a 0.9700 .
C13B_a H13B_a 0.9700 .
C13B_a N2A_a 1.494(11) .
C14 C15 1.470(6) .
C14 Ni1 2.481(4) .
C14 O3 1.255(5) .
C14 O2 1.291(4) .
C15 C16 1.384(6) .
C15 C20 1.375(6) .
C16 H16 0.9300 .
C16 C17 1.379(7) .
C17 H17 0.9300 .
C17 C18 1.370(7) .
C18 H18 0.9300 .
C18 C19 1.373(8) .
C19 H19 0.9300 .
C19 C20 1.377(7) .
C20 H20 0.9300 .
C21 C22 1.504(5) .
C21 O4 1.262(5) .
C21 O5 1.251(5) 3_676
C22 C23 1.378(6) .
C22 C27 1.378(6) .
C23 H23 0.9300 .
C23 C24 1.398(7) .
C24 H24 0.9300 .
C24 C25 1.376(10) .
C25 H25 0.9300 .
C25 C26 1.337(9) .
C26 H26 0.9300 .
C26 C27 1.364(7) .
C27 H27 0.9300 .
C28 H28A 0.9700 .
C28 H28B 0.9700 .
C28 Cl1 1.675(7) .
C28 Cl2 1.680(8) .
C9A_a H9AA_a 0.9701 .
C9A_a H9AB_a 0.9702 .
C9A_a N2A_a 1.496(13) .
C9B_b H9BA_b 0.9699 .
C9B_b H9BB_b 0.9702 .
C9B_b N2B_b 1.512(13) .
N1 Ni1 1.968(4) .
N2A_a Ni1 2.185(17) .
N2A_a C10A_a 1.490(13) .
Ni1 O1 2.017(3) .
Ni1 O3 2.134(3) .
Ni1 O2 2.146(3) .
Ni1 O4 1.997(3) .
Ni1 N2B_b 2.269(16) .
Ni2 O1 2.051(3) .
Ni2 O1 2.050(3) 3_676
Ni2 O2 2.133(2) .
Ni2 O2 2.133(2) 3_676
Ni2 O5 2.021(2) 3_676
Ni2 O5 2.021(2) .
O6B_b C12A_b 1.409(15) .
O5 C21 1.251(5) 3_676
Cl3_a C29_a 1.71(3) .
Cl3_a C29_a 1.77(3) 3_577
Cl5 C30 1.78(4) .
C13A_b H13C_b 0.9700 .
C13A_b H13D_b 0.9700 .
C13A_b C12A_b 1.477(14) .
C13A_b N2B_b 1.493(12) .
C10A_a H10C_a 0.9700 .
C10A_a H10D_a 0.9700 .
C10A_a C11A_a 1.499(14) .
C12A_b H12C_b 0.9700 .
C12A_b H12D_b 0.9700 .
C11A_a H11C_a 0.9700 .
C11A_a H11D_a 0.9700 .
C11A_a O6A_a 1.414(14) .
Cl4 C30 1.78(4) .
C29_a Cl3_a 1.77(3) 3_577
C29_a C29_a 1.94(6) 3_577
C29_a H29A_a 0.9601 .
C29_a H29B_a 0.9600 .
C30 H30A 0.9699 .
C30 H30B 0.9699 .
